data_2221589
loop_
_publ_author_name
'Wang, Wei-Feng'
'Wei, Chang-Mei'
'Zhu, Hong-Jun'

_publ_section_title
;
 4-Guanidinobenzenesulfonic acid
;
_journal_coeditor_code BQ2128
_journal_issue 5
_journal_name_full 'Acta Crystallographica Section E'
_journal_page_first o980
_journal_paper_doi 10.1107/S1600536809012355
_journal_volume 65
_journal_year 2009
_chemical_formula_iupac 'C7 H9 N3 O3 S'
_chemical_formula_moiety 'C7 H9 N3 O3 S'
_chemical_formula_sum 'C7 H9 N3 O3 S'
_chemical_formula_weight 215.24
_chemical_melting_point_gt 300
_chemical_name_common
;
4-guanidinobenzenesulfonic acid
;
_chemical_name_systematic
;
4-{[amino(inimio)methyl]amino}benzenesulfonate
;
_space_group_IT_number 61
_symmetry_cell_setting orthorhombic
_symmetry_space_group_name_Hall '-P 2ac 2ab'
_symmetry_space_group_name_H-M 'P b c a'
_atom_sites_solution_hydrogens geom
_atom_sites_solution_primary direct
_atom_sites_solution_secondary difmap
_cell_angle_alpha 90.00
_cell_angle_beta 90.00
_cell_angle_gamma 90.00
_cell_formula_units_Z 8
_cell_length_a 7.9967(9)
_cell_length_b 11.9200(13)
_cell_length_c 19.721(2)
_cell_measurement_reflns_used 2125
_cell_measurement_temperature 296(2)
_cell_measurement_theta_max 25.886
_cell_measurement_theta_min 3.237
_cell_volume 1879.8(4)
_computing_cell_refinement 'SAINT (Bruker, 2004)'
_computing_data_collection 'APEX2 (Bruker, 2004)'
_computing_data_reduction 'SAINT (Bruker, 2004)'
_computing_molecular_graphics 'SHELXTL (Sheldrick, 2008)'
_computing_publication_material 'SHELXTL (Sheldrick, 2008)'
_computing_structure_refinement 'SHELXTL (Sheldrick, 2008)'
_computing_structure_solution 'SHELXTL (Sheldrick, 2008)'
_diffrn_ambient_temperature 296(2)
_diffrn_measured_fraction_theta_full 0.997
_diffrn_measured_fraction_theta_max 0.997
_diffrn_measurement_device_type 'Bruker SMART APEXII CCD'
_diffrn_measurement_method \w
_diffrn_radiation_monochromator graphite
_diffrn_radiation_source 'fine-focus sealed tube'
_diffrn_radiation_type MoK\a
_diffrn_radiation_wavelength 0.71073
_diffrn_reflns_av_R_equivalents 0.0395
_diffrn_reflns_av_sigmaI/netI 0.0340
_diffrn_reflns_limit_h_max 10
_diffrn_reflns_limit_h_min -10
_diffrn_reflns_limit_k_max 13
_diffrn_reflns_limit_k_min -15
_diffrn_reflns_limit_l_max 25
_diffrn_reflns_limit_l_min -24
_diffrn_reflns_number 10292
_diffrn_reflns_theta_full 27.49
_diffrn_reflns_theta_max 27.49
_diffrn_reflns_theta_min 3.24
_diffrn_standards_decay_% 0
_diffrn_standards_interval_count 0
_diffrn_standards_interval_time 0
_exptl_absorpt_coefficient_mu 0.330
_exptl_absorpt_correction_T_max 0.944
_exptl_absorpt_correction_T_min 0.902
_exptl_absorpt_correction_type multi-scan
_exptl_absorpt_process_details '(SADABS; Bruker, 2000)'
_exptl_crystal_colour colourless
_exptl_crystal_density_diffrn 1.521
_exptl_crystal_density_method 'not measured'
_exptl_crystal_description block
_exptl_crystal_F_000 896
_exptl_crystal_size_max 0.35
_exptl_crystal_size_mid 0.3
_exptl_crystal_size_min 0.2
_refine_diff_density_max 0.243
_refine_diff_density_min -0.310
_refine_ls_extinction_method none
_refine_ls_goodness_of_fit_ref 1.019
_refine_ls_hydrogen_treatment mixed
_refine_ls_matrix_type full
_refine_ls_number_parameters 163
_refine_ls_number_reflns 2156
_refine_ls_number_restraints 0
_refine_ls_restrained_S_all 1.019
_refine_ls_R_factor_all 0.0623
_refine_ls_R_factor_gt 0.0394
_refine_ls_shift/su_max 0.000
_refine_ls_shift/su_mean 0.000
_refine_ls_structure_factor_coef Fsqd
_refine_ls_weighting_details 'calc w=1/[\s^2^(Fo^2^)+(0.0540P)^2^+0.6089P] where P=(Fo^2^+2Fc^2^)/3'
_refine_ls_weighting_scheme calc
_refine_ls_wR_factor_gt 0.0964
_refine_ls_wR_factor_ref 0.1097
_reflns_number_gt 1544
_reflns_number_total 2156
_reflns_threshold_expression >2sigma(I)
_cod_data_source_file bq2128.cif
_cod_data_source_block I
_cod_database_code 2221589
_cod_database_fobs_code 2221589

loop_
_symmetry_equiv_pos_as_xyz
'x, y, z'
'-x+1/2, -y, z+1/2'
'-x, y+1/2, -z+1/2'
'x+1/2, -y+1/2, -z'
'-x, -y, -z'
'x-1/2, y, -z-1/2'
'x, -y-1/2, z-1/2'
'-x-1/2, y-1/2, z'

loop_
_atom_site_type_symbol
_atom_site_label
_atom_site_fract_x
_atom_site_fract_y
_atom_site_fract_z
_atom_site_U_iso_or_equiv
_atom_site_adp_type
_atom_site_calc_flag
_atom_site_refinement_flags
_atom_site_occupancy
_atom_site_disorder_assembly
_atom_site_disorder_group
C C1 0.0397(3) 0.48689(18) 0.26624(10) 0.0329(5) Uani d . 1 . .
C C2 0.0470(3) 0.53779(18) 0.32882(11) 0.0338(5) Uani d . 1 . .
C C3 0.1174(2) 0.64333(17) 0.33506(10) 0.0316(5) Uani d . 1 . .
C C4 0.1778(3) 0.69826(18) 0.27833(11) 0.0356(5) Uani d . 1 . .
C C5 0.1684(3) 0.64822(17) 0.21529(11) 0.0346(5) Uani d . 1 . .
C C6 0.1005(2) 0.54177(16) 0.20961(10) 0.0291(4) Uani d . 1 . .
C C7 0.1541(3) 0.65879(18) 0.45879(10) 0.0349(5) Uani d . 1 . .
H H1 -0.006(3) 0.4173(19) 0.2604(12) 0.044(6) Uiso d . 1 . .
H H2 -0.004(3) 0.504(2) 0.3685(11) 0.043(6) Uiso d . 1 . .
H H3 0.230(3) 0.765(2) 0.2812(11) 0.045(7) Uiso d . 1 . .
H H4 0.210(3) 0.6900(18) 0.1779(13) 0.043(6) Uiso d . 1 . .
H H5 0.101(3) 0.767(2) 0.3958(12) 0.049(7) Uiso d . 1 . .
H H6 0.253(3) 0.523(2) 0.4302(14) 0.055(8) Uiso d . 1 . .
H H7 0.236(3) 0.529(2) 0.5062(14) 0.058(8) Uiso d . 1 . .
H H8 0.178(3) 0.700(2) 0.5536(15) 0.072(9) Uiso d . 1 . .
H H9 0.098(3) 0.787(2) 0.5079(13) 0.052(8) Uiso d . 1 . .
N N1 0.1200(3) 0.70124(16) 0.39801(10) 0.0412(5) Uani d . 1 . .
N N2 0.2066(3) 0.55499(17) 0.46566(11) 0.0439(5) Uani d . 1 . .
N N3 0.1313(3) 0.7218(2) 0.51347(11) 0.0532(6) Uani d . 1 . .
O O1 0.21174(19) 0.38280(13) 0.13149(8) 0.0451(4) Uani d . 1 . .
O O2 -0.07907(17) 0.43211(12) 0.12279(7) 0.0376(4) Uani d . 1 . .
O O3 0.1335(2) 0.55807(12) 0.07941(8) 0.0494(5) Uani d . 1 . .
S S1 0.09167(7) 0.47441(4) 0.12971(2) 0.03204(18) Uani d . 1 . .

loop_
_atom_site_aniso_label
_atom_site_aniso_U_11
_atom_site_aniso_U_22
_atom_site_aniso_U_33
_atom_site_aniso_U_12
_atom_site_aniso_U_13
_atom_site_aniso_U_23
C1 0.0413(11) 0.0274(11) 0.0300(11) -0.0057(9) -0.0014(9) 0.0013(8)
C2 0.0401(10) 0.0355(12) 0.0258(11) -0.0029(9) 0.0007(9) 0.0027(9)
C3 0.0386(10) 0.0276(10) 0.0287(11) 0.0059(9) -0.0034(9) -0.0024(8)
C4 0.0467(12) 0.0233(10) 0.0368(12) -0.0024(9) -0.0033(10) -0.0017(9)
C5 0.0451(11) 0.0260(11) 0.0327(12) -0.0013(10) 0.0034(10) 0.0034(9)
C6 0.0348(10) 0.0256(10) 0.0268(10) 0.0012(8) -0.0011(8) -0.0012(8)
C7 0.0442(11) 0.0343(11) 0.0262(11) 0.0069(10) -0.0028(9) -0.0045(9)
N1 0.0665(13) 0.0261(10) 0.0311(10) 0.0095(9) -0.0096(9) -0.0053(8)
N2 0.0691(13) 0.0396(11) 0.0231(10) 0.0176(10) -0.0035(10) -0.0027(8)
N3 0.0846(16) 0.0421(13) 0.0329(12) 0.0172(12) -0.0051(11) -0.0121(10)
O1 0.0532(9) 0.0373(9) 0.0448(10) 0.0100(7) 0.0017(7) -0.0085(7)
O2 0.0465(8) 0.0309(8) 0.0355(9) -0.0020(7) -0.0086(7) -0.0012(6)
O3 0.0869(12) 0.0336(9) 0.0278(8) -0.0105(9) 0.0088(8) 0.0034(6)
S1 0.0474(3) 0.0247(3) 0.0240(3) -0.0011(2) 0.0010(2) -0.00080(19)

loop_
_atom_type_symbol
_atom_type_description
_atom_type_scat_dispersion_real
_atom_type_scat_dispersion_imag
_atom_type_scat_source
C C 0.0033 0.0016 'International Tables Vol C Tables 4.2.6.8 and 6.1.1.4'
H H 0.0000 0.0000 'International Tables Vol C Tables 4.2.6.8 and 6.1.1.4'
N N 0.0061 0.0033 'International Tables Vol C Tables 4.2.6.8 and 6.1.1.4'
O O 0.0106 0.0060 'International Tables Vol C Tables 4.2.6.8 and 6.1.1.4'
S S 0.1246 0.1234 'International Tables Vol C Tables 4.2.6.8 and 6.1.1.4'

loop_
_geom_angle_atom_site_label_1
_geom_angle_atom_site_label_2
_geom_angle_atom_site_label_3
_geom_angle_site_symmetry_1
_geom_angle_site_symmetry_3
_geom_angle
_geom_angle_publ_flag
C2 C1 C6 . . 120.1(2) ?
C2 C1 H1 . . 122.0(15) ?
C6 C1 H1 . . 117.9(15) ?
C1 C2 C3 . . 119.9(2) ?
C1 C2 H2 . . 121.6(14) ?
C3 C2 H2 . . 118.4(14) ?
C4 C3 C2 . . 120.0(2) ?
C4 C3 N1 . . 118.13(19) ?
C2 C3 N1 . . 121.70(19) ?
C5 C4 C3 . . 120.3(2) ?
C5 C4 H3 . . 117.6(14) ?
C3 C4 H3 . . 122.0(14) ?
C4 C5 C6 . . 119.3(2) ?
C4 C5 H4 . . 116.9(14) ?
C6 C5 H4 . . 123.7(14) ?
C1 C6 C5 . . 120.40(19) ?
C1 C6 S1 . . 119.37(15) ?
C5 C6 S1 . . 120.22(15) ?
N2 C7 N3 . . 119.6(2) ?
N2 C7 N1 . . 121.1(2) ?
N3 C7 N1 . . 119.3(2) ?
C7 N1 C3 . . 127.30(19) ?
C7 N1 H5 . . 117.4(18) ?
C3 N1 H5 . . 115.2(18) ?
C7 N2 H6 . . 117.3(17) ?
C7 N2 H7 . . 120.1(17) ?
H6 N2 H7 . . 117(2) ?
C7 N3 H8 . . 119.0(18) ?
C7 N3 H9 . . 117.9(19) ?
H8 N3 H9 . . 121(3) ?
O3 S1 O1 . . 112.45(10) ?
O3 S1 O2 . . 112.95(10) ?
O1 S1 O2 . . 111.09(9) ?
O3 S1 C6 . . 106.78(9) ?
O1 S1 C6 . . 107.02(9) ?
O2 S1 C6 . . 106.07(9) ?

loop_
_geom_bond_atom_site_label_1
_geom_bond_atom_site_label_2
_geom_bond_site_symmetry_2
_geom_bond_distance
_geom_bond_publ_flag
C1 C2 . 1.376(3) ?
C1 C6 . 1.383(3) ?
C1 H1 . 0.91(2) ?
C2 C3 . 1.384(3) ?
C2 H2 . 0.97(2) ?
C3 C4 . 1.383(3) ?
C3 N1 . 1.421(3) ?
C4 C5 . 1.381(3) ?
C4 H3 . 0.90(2) ?
C5 C6 . 1.385(3) ?
C5 H4 . 0.95(2) ?
C6 S1 . 1.770(2) ?
C7 N2 . 1.313(3) ?
C7 N3 . 1.327(3) ?
C7 N1 . 1.329(3) ?
N1 H5 . 0.80(3) ?
N2 H6 . 0.88(3) ?
N2 H7 . 0.89(3) ?
N3 H8 . 0.91(3) ?
N3 H9 . 0.83(3) ?
O1 S1 . 1.4546(15) ?
O2 S1 . 1.4619(15) ?
O3 S1 . 1.4457(15) ?

loop_
_geom_hbond_atom_site_label_D
_geom_hbond_atom_site_label_H
_geom_hbond_atom_site_label_A
_geom_hbond_site_symmetry_A
_geom_hbond_distance_DH
_geom_hbond_distance_HA
_geom_hbond_distance_DA
_geom_hbond_angle_DHA
_geom_hbond_publ_flag
N1 H5 O2 3_555 0.80(3) 2.00(3) 2.802(2) 171(2) yes
N2 H6 O2 6_656 0.88(3) 2.02(3) 2.851(2) 158(2) yes
N2 H7 O3 2_565 0.89(3) 2.07(3) 2.913(3) 160(2) yes
N3 H8 O1 2_565 0.91(3) 2.03(3) 2.924(3) 167(3) yes
N3 H9 O3 7_576 0.83(3) 2.34(3) 2.928(3) 129(2) yes

loop_
_geom_torsion_atom_site_label_1
_geom_torsion_atom_site_label_2
_geom_torsion_atom_site_label_3
_geom_torsion_atom_site_label_4
_geom_torsion_site_symmetry_1
_geom_torsion_site_symmetry_2
_geom_torsion_site_symmetry_3
_geom_torsion_site_symmetry_4
_geom_torsion
_geom_torsion_publ_flag
C6 C1 C2 C3 . . . . -0.9(3) ?
C1 C2 C3 C4 . . . . 1.1(3) ?
C1 C2 C3 N1 . . . . 176.8(2) ?
C2 C3 C4 C5 . . . . -0.1(3) ?
N1 C3 C4 C5 . . . . -176.0(2) ?
C3 C4 C5 C6 . . . . -1.1(3) ?
C2 C1 C6 C5 . . . . -0.2(3) ?
C2 C1 C6 S1 . . . . 179.46(16) ?
C4 C5 C6 C1 . . . . 1.2(3) ?
C4 C5 C6 S1 . . . . -178.46(16) ?
N2 C7 N1 C3 . . . . 6.7(4) ?
N3 C7 N1 C3 . . . . -171.9(2) ?
C4 C3 N1 C7 . . . . -141.9(2) ?
C2 C3 N1 C7 . . . . 42.3(3) ?
C1 C6 S1 O3 . . . . 169.46(17) ?
C5 C6 S1 O3 . . . . -10.8(2) ?
C1 C6 S1 O1 . . . . -69.91(18) ?
C5 C6 S1 O1 . . . . 109.79(18) ?
C1 C6 S1 O2 . . . . 48.76(18) ?
C5 C6 S1 O2 . . . . -131.54(17) ?

loop_
_cod_related_entry_id
_cod_related_entry_database
_cod_related_entry_code
1 ChemSpider 272421
